data_4305231
loop_
_publ_author_name
'Stefan Tampier'
'Rainer M\"uller'
'Andrea Thorn'
'Eike H\"ubner'
'Nicolai Burzlaff'

_publ_contact_author 'Burzlaff, Nicolai'
_publ_contact_author_email burzlaff@chemie.uni-erlangen.de
_publ_section_title
;
Synthesis, Structure, and Reactivity of Ruthenium Carboxylato and
2-Oxocarboxylato Complexes Bearing the Bis(3,5-dimethylpyrazol-1-yl)acetato
Ligand
;
_journal_name_full 'Inorganic Chemistry'
_journal_page_first 9624
_journal_page_last 9641
_journal_paper_doi 10.1021/ic8000224
_journal_volume 47
_journal_year 2008
_chemical_formula_moiety 'C38 H35 N4 O5 P Ru, 2 (C H Cl3)'
_chemical_formula_sum 'C40 H37 Cl6 N4 O5 P Ru'
_chemical_formula_weight 998.48
_chemical_name_systematic
;
 ?
;
_space_group_IT_number 14
_symmetry_cell_setting monoclinic
_symmetry_Int_Tables_number 14
_symmetry_space_group_name_Hall '-P 2ybc'
_symmetry_space_group_name_H-M 'P 1 21/c 1'
_atom_sites_solution_hydrogens geom
_atom_sites_solution_primary direct
_atom_sites_solution_secondary difmap
_audit_creation_date 2007-03-02T13:48:37-00:00
_audit_creation_method 'WinGX routine CIF_UPDATE'
_cell_angle_alpha 90
_cell_angle_beta 102.08(7)
_cell_angle_gamma 90
_cell_formula_units_Z 4
_cell_length_a 11.809(7)
_cell_length_b 14.330(2)
_cell_length_c 26.428(8)
_cell_measurement_reflns_used 24
_cell_measurement_temperature 188(2)
_cell_measurement_theta_max 10.96
_cell_measurement_theta_min 5.54
_cell_volume 4373(3)
_computing_cell_refinement 'Bruker XSCANS'
_computing_data_collection 'Bruker XSCANS'
_computing_data_reduction 'Bruker SHELXTL'
_computing_molecular_graphics 'Bruker SHELXTL'
_computing_publication_material 'Bruker SHELXTL'
_computing_structure_refinement 'SHELXL-97 (Sheldrick, 1997)'
_computing_structure_solution 'SHELXS-97 (Sheldrick, 1990)'
_diffrn_ambient_temperature 188(2)
_diffrn_measured_fraction_theta_full 0.997
_diffrn_measured_fraction_theta_max 0.997
_diffrn_measurement_device_type 'Bruker P4'
_diffrn_measurement_method '\w scans'
_diffrn_radiation_monochromator graphite
_diffrn_radiation_type MoK\a
_diffrn_radiation_wavelength 0.71073
_diffrn_reflns_av_R_equivalents 0.146
_diffrn_reflns_av_unetI/netI 0.0532
_diffrn_reflns_limit_h_max 0
_diffrn_reflns_limit_h_min -15
_diffrn_reflns_limit_k_max 0
_diffrn_reflns_limit_k_min -18
_diffrn_reflns_limit_l_max 33
_diffrn_reflns_limit_l_min -33
_diffrn_reflns_number 9994
_diffrn_reflns_theta_full 27.01
_diffrn_reflns_theta_max 27.01
_diffrn_reflns_theta_min 2.1
_diffrn_standards_decay_% 0
_diffrn_standards_interval_count 97
_diffrn_standards_number 3
_exptl_absorpt_coefficient_mu 0.809
_exptl_absorpt_correction_T_max 0.601
_exptl_absorpt_correction_T_min 0.5599
_exptl_absorpt_correction_type psi-scan
_exptl_crystal_colour yellow
_exptl_crystal_density_diffrn 1.517
_exptl_crystal_density_method 'not measured'
_exptl_crystal_description block
_exptl_crystal_F_000 2024
_exptl_crystal_size_max 0.5
_exptl_crystal_size_mid 0.4
_exptl_crystal_size_min 0.4
_refine_diff_density_max 1.447
_refine_diff_density_min -2.574
_refine_diff_density_rms 0.12
_refine_ls_extinction_method none
_refine_ls_goodness_of_fit_ref 1.025
_refine_ls_hydrogen_treatment constr
_refine_ls_matrix_type full
_refine_ls_number_parameters 514
_refine_ls_number_reflns 9532
_refine_ls_number_restraints 0
_refine_ls_restrained_S_all 1.025
_refine_ls_R_factor_all 0.0821
_refine_ls_R_factor_gt 0.0612
_refine_ls_shift/su_max 0
_refine_ls_shift/su_mean 0
_refine_ls_structure_factor_coef Fsqd
_refine_ls_weighting_details 'calc w=1/[\s^2^(Fo^2^)+(0.0955P)^2^+8.2442P] where P=(Fo^2^+2Fc^2^)/3'
_refine_ls_weighting_scheme calc
_refine_ls_wR_factor_gt 0.154
_refine_ls_wR_factor_ref 0.1693
_reflns_number_gt 7359
_reflns_number_total 9532
_reflns_threshold_expression >2sigma(I)
_cod_data_source_file ic8000224-file002_5.cif
_cod_data_source_block complex9b
_cod_original_sg_symbol_H-M 'P 21/c'
_cod_database_code 4305231

loop_
_symmetry_equiv_pos_as_xyz
'x, y, z'
'-x, y+1/2, -z+1/2'
'-x, -y, -z'
'x, -y-1/2, z-1/2'

loop_
_atom_site_label
_atom_site_type_symbol
_atom_site_fract_x
_atom_site_fract_y
_atom_site_fract_z
_atom_site_U_iso_or_equiv
_atom_site_adp_type
_atom_site_occupancy
_atom_site_symmetry_multiplicity
_atom_site_calc_flag
_atom_site_refinement_flags
_atom_site_disorder_assembly
_atom_site_disorder_group
Ru1 Ru 0.25150(3) 0.21368(2) 0.924833(12) 0.02303(11) Uani 1 1 d . . .
P1 P 0.36773(9) 0.25288(8) 0.86688(4) 0.0256(2) Uani 1 1 d . . .
O1 O 0.4004(2) 0.1740(2) 0.98009(11) 0.0291(6) Uani 1 1 d . . .
C1 C 0.2888(4) 0.0429(3) 1.00038(17) 0.0281(9) Uani 1 1 d . . .
H1 H 0.3032 -0.0106 1.0251 0.034 Uiso 1 1 calc R . .
Cl1 Cl 0.6463(3) 0.7526(3) 0.8793(2) 0.193(2) Uani 1 1 d . . .
O2 O 0.4808(3) 0.0795(2) 1.04455(13) 0.0364(7) Uani 1 1 d . . .
C2 C 0.4004(4) 0.1031(3) 1.00910(16) 0.0269(8) Uani 1 1 d . . .
Cl2 Cl 0.5476(4) 0.59408(16) 0.92147(12) 0.190(2) Uani 1 1 d . . .
O3 O 0.0967(2) 0.2272(2) 0.87237(11) 0.0275(6) Uani 1 1 d . . .
Cl3 Cl 0.40406(19) 0.73078(18) 0.86432(9) 0.0943(7) Uani 1 1 d . . .
C3 C 0.2624(4) 0.3389(3) 0.94511(18) 0.0344(10) Uani 1 1 d . . .
O4 O 0.0801(3) 0.3840(2) 0.86380(13) 0.0338(7) Uani 1 1 d . . .
Cl4 Cl 0.11521(18) 0.09894(16) 0.64221(13) 0.1100(10) Uani 1 1 d . . .
Cl5 Cl -0.12733(19) 0.11627(14) 0.59255(7) 0.0795(6) Uani 1 1 d . . .
O5 O 0.2704(4) 0.4144(2) 0.95978(16) 0.0522(10) Uani 1 1 d . . .
Cl6 Cl -0.05024(16) 0.16796(12) 0.69940(7) 0.0656(4) Uani 1 1 d . . .
N11 N 0.2301(3) 0.0651(2) 0.90711(14) 0.0248(7) Uani 1 1 d . . .
C11 C 0.1497(4) 0.0485(3) 0.81291(17) 0.0324(9) Uani 1 1 d . . .
H11A H 0.1177 0.1111 0.8151 0.049 Uiso 1 1 calc R . .
H11B H 0.0896 0.0076 0.7934 0.049 Uiso 1 1 calc R . .
H11C H 0.2148 0.0519 0.7952 0.049 Uiso 1 1 calc R . .
N12 N 0.2596(3) 0.0050(2) 0.94850(14) 0.0270(7) Uani 1 1 d . . .
C12 C 0.1910(3) 0.0103(3) 0.86624(17) 0.0271(8) Uani 1 1 d . . .
C13 C 0.1966(4) -0.0849(3) 0.88144(19) 0.0328(10) Uani 1 1 d . . .
H13 H 0.1747 -0.1376 0.8597 0.039 Uiso 1 1 calc R . .
C14 C 0.2401(4) -0.0856(3) 0.93405(19) 0.0308(9) Uani 1 1 d . . .
C15 C 0.2684(4) -0.1652(3) 0.9712(2) 0.0399(11) Uani 1 1 d . . .
H15A H 0.3504 -0.1623 0.9882 0.06 Uiso 1 1 calc R . .
H15B H 0.2527 -0.2243 0.9524 0.06 Uiso 1 1 calc R . .
H15C H 0.2206 -0.1611 0.9973 0.06 Uiso 1 1 calc R . .
N21 N 0.1566(3) 0.1755(3) 0.98275(14) 0.0302(8) Uani 1 1 d . . .
C21 C 0.0075(5) 0.2989(5) 0.9802(2) 0.0575(17) Uani 1 1 d . . .
H21A H 0.0554 0.3328 0.9603 0.086 Uiso 1 1 calc R . .
H21B H -0.0064 0.3384 1.0086 0.086 Uiso 1 1 calc R . .
H21C H -0.0667 0.2826 0.9576 0.086 Uiso 1 1 calc R . .
C22 C 0.0691(4) 0.2111(4) 1.00210(19) 0.0398(11) Uani 1 1 d . . .
N22 N 0.1913(3) 0.0970(3) 1.01165(15) 0.0309(8) Uani 1 1 d . . .
C23 C 0.0489(4) 0.1552(4) 1.0430(2) 0.0460(13) Uani 1 1 d . . .
H23 H -0.0077 0.1653 1.0632 0.055 Uiso 1 1 calc R . .
C24 C 0.1271(4) 0.0829(4) 1.0480(2) 0.0393(11) Uani 1 1 d . . .
C25 C 0.1434(5) 0.0014(5) 1.0844(2) 0.0565(15) Uani 1 1 d . . .
H25A H 0.139 -0.0568 1.0646 0.085 Uiso 1 1 calc R . .
H25B H 0.0825 0.0018 1.1046 0.085 Uiso 1 1 calc R . .
H25C H 0.2193 0.0059 1.1079 0.085 Uiso 1 1 calc R . .
C31 C 0.0439(3) 0.3038(3) 0.85504(16) 0.0250(8) Uani 1 1 d . . .
C32 C -0.0751(3) 0.2856(3) 0.82153(16) 0.0254(8) Uani 1 1 d . . .
C33 C -0.1363(4) 0.2052(3) 0.82840(18) 0.0326(9) Uani 1 1 d . . .
H33 H -0.1013 0.1594 0.8527 0.039 Uiso 1 1 calc R . .
C34 C -0.2484(4) 0.1914(3) 0.79997(19) 0.0354(10) Uani 1 1 d . . .
H34 H -0.2906 0.1373 0.8056 0.042 Uiso 1 1 calc R . .
C35 C -0.2981(4) 0.2571(4) 0.76342(19) 0.0385(11) Uani 1 1 d . . .
H35 H -0.3744 0.2477 0.7439 0.046 Uiso 1 1 calc R . .
C36 C -0.2369(4) 0.3366(4) 0.75511(19) 0.0403(11) Uani 1 1 d . . .
H36 H -0.2705 0.3802 0.7292 0.048 Uiso 1 1 calc R . .
C37 C -0.1255(4) 0.3523(3) 0.78509(18) 0.0336(10) Uani 1 1 d . . .
H37 H -0.0847 0.4079 0.7806 0.04 Uiso 1 1 calc R . .
C41 C 0.2990(3) 0.3342(3) 0.81623(17) 0.0266(8) Uani 1 1 d . . .
C42 C 0.2155(4) 0.3038(3) 0.77411(19) 0.0345(10) Uani 1 1 d . . .
H42 H 0.1983 0.2391 0.7699 0.041 Uiso 1 1 calc R . .
C43 C 0.1567(4) 0.3680(4) 0.7379(2) 0.0389(11) Uani 1 1 d . . .
H43 H 0.1006 0.3467 0.7091 0.047 Uiso 1 1 calc R . .
C44 C 0.1804(4) 0.4625(4) 0.7442(2) 0.0403(11) Uani 1 1 d . . .
H44 H 0.1409 0.5058 0.7195 0.048 Uiso 1 1 calc R . .
C45 C 0.2615(4) 0.4941(3) 0.7865(2) 0.0380(11) Uani 1 1 d . . .
H45 H 0.2766 0.559 0.7911 0.046 Uiso 1 1 calc R . .
C46 C 0.3206(4) 0.4304(3) 0.82220(19) 0.0322(9) Uani 1 1 d . . .
H46 H 0.3765 0.4522 0.851 0.039 Uiso 1 1 calc R . .
C51 C 0.4205(3) 0.1551(3) 0.83271(17) 0.0275(9) Uani 1 1 d . . .
C52 C 0.4218(4) 0.1559(3) 0.77967(18) 0.0332(10) Uani 1 1 d . . .
H52 H 0.395 0.2092 0.7593 0.04 Uiso 1 1 calc R . .
C53 C 0.4624(4) 0.0781(4) 0.75696(19) 0.0386(11) Uani 1 1 d . . .
H53 H 0.4628 0.0789 0.7211 0.046 Uiso 1 1 calc R . .
C54 C 0.5022(4) -0.0003(3) 0.7863(2) 0.0380(10) Uani 1 1 d . . .
H54 H 0.5288 -0.0532 0.7705 0.046 Uiso 1 1 calc R . .
C55 C 0.5030(4) -0.0008(3) 0.8389(2) 0.0368(10) Uani 1 1 d . . .
H55 H 0.5312 -0.0537 0.8593 0.044 Uiso 1 1 calc R . .
C56 C 0.4621(4) 0.0767(3) 0.86185(18) 0.0305(9) Uani 1 1 d . . .
H56 H 0.4626 0.0758 0.8978 0.037 Uiso 1 1 calc R . .
C61 C 0.5050(4) 0.3132(3) 0.8953(2) 0.0362(11) Uani 1 1 d . . .
C62 C 0.5333(4) 0.3375(3) 0.9474(2) 0.0411(12) Uani 1 1 d . . .
H62 H 0.4827 0.322 0.9697 0.049 Uiso 1 1 calc R . .
C63 C 0.6381(5) 0.3857(4) 0.9669(3) 0.0560(17) Uani 1 1 d . . .
H63 H 0.6574 0.4036 1.0023 0.067 Uiso 1 1 calc R . .
C64 C 0.7125(4) 0.4068(4) 0.9345(3) 0.063(2) Uani 1 1 d . . .
H64 H 0.7829 0.4388 0.9476 0.075 Uiso 1 1 calc R . .
C65 C 0.6847(5) 0.3819(5) 0.8838(4) 0.075(2) Uani 1 1 d . . .
H65 H 0.7364 0.3964 0.8618 0.09 Uiso 1 1 calc R . .
C66 C 0.5808(4) 0.3349(4) 0.8634(3) 0.0581(17) Uani 1 1 d . . .
H66 H 0.5623 0.3181 0.8279 0.07 Uiso 1 1 calc R . .
C71 C 0.5322(7) 0.7117(4) 0.9069(3) 0.068(2) Uani 1 1 d . . .
H71 H 0.5322 0.7473 0.9395 0.082 Uiso 1 1 calc R . .
C81 C -0.0284(4) 0.0902(4) 0.6500(2) 0.0452(12) Uani 1 1 d . . .
H81 H -0.0425 0.025 0.6605 0.054 Uiso 1 1 calc R . .

loop_
_atom_site_aniso_label
_atom_site_aniso_U_11
_atom_site_aniso_U_22
_atom_site_aniso_U_33
_atom_site_aniso_U_23
_atom_site_aniso_U_13
_atom_site_aniso_U_12
Ru1 0.01992(16) 0.02033(17) 0.02491(18) 0.00029(13) -0.00429(11) 0.00239(12)
P1 0.0178(5) 0.0228(5) 0.0321(6) 0.0005(4) -0.0039(4) 0.0000(4)
O1 0.0241(14) 0.0262(14) 0.0303(15) 0.0024(12) -0.0092(12) 0.0005(12)
C1 0.026(2) 0.025(2) 0.030(2) 0.0045(16) -0.0022(16) 0.0028(16)
Cl1 0.092(2) 0.147(3) 0.367(7) -0.128(4) 0.106(3) -0.015(2)
O2 0.0279(16) 0.0403(18) 0.0327(17) 0.0066(14) -0.0121(13) 0.0015(13)
C2 0.025(2) 0.025(2) 0.026(2) 0.0004(16) -0.0033(16) 0.0031(16)
Cl2 0.342(5) 0.0492(12) 0.107(2) -0.0083(12) -0.115(3) 0.048(2)
O3 0.0215(13) 0.0266(15) 0.0296(15) 0.0013(12) -0.0055(11) 0.0034(11)
Cl3 0.0750(13) 0.1077(17) 0.0841(14) -0.0091(12) -0.0201(10) 0.0320(12)
C3 0.036(2) 0.028(2) 0.031(2) -0.0015(18) -0.0101(18) 0.0046(18)
O4 0.0272(15) 0.0248(15) 0.0436(19) 0.0008(13) -0.0061(13) 0.0022(12)
Cl4 0.0529(10) 0.0805(14) 0.208(3) -0.0068(16) 0.0543(15) -0.0008(10)
Cl5 0.0963(14) 0.0738(11) 0.0542(10) 0.0135(8) -0.0167(9) -0.0006(10)
O5 0.062(2) 0.0300(19) 0.053(2) -0.0110(17) -0.0166(19) 0.0088(16)
Cl6 0.0769(11) 0.0555(9) 0.0643(10) -0.0143(8) 0.0145(8) -0.0218(8)
N11 0.0194(15) 0.0214(16) 0.0302(18) 0.0014(14) -0.0024(13) 0.0010(13)
C11 0.030(2) 0.033(2) 0.030(2) -0.0036(18) -0.0044(17) 0.0003(18)
N12 0.0212(16) 0.0219(17) 0.0338(19) 0.0022(14) -0.0039(14) 0.0011(13)
C12 0.0186(18) 0.026(2) 0.034(2) -0.0006(17) -0.0009(16) -0.0010(15)
C13 0.024(2) 0.029(2) 0.043(3) -0.0049(19) -0.0003(18) -0.0049(17)
C14 0.0232(19) 0.0209(19) 0.046(3) 0.0010(18) 0.0024(18) 0.0004(15)
C15 0.040(3) 0.025(2) 0.050(3) 0.006(2) 0.001(2) -0.0004(19)
N21 0.0255(17) 0.0306(18) 0.0327(19) 0.0019(16) 0.0019(15) 0.0045(15)
C21 0.052(3) 0.071(4) 0.052(3) 0.019(3) 0.018(3) 0.037(3)
C22 0.033(2) 0.048(3) 0.037(3) 0.001(2) 0.0035(19) 0.011(2)
N22 0.0301(18) 0.0318(19) 0.0291(19) 0.0051(15) 0.0024(15) 0.0029(15)
C23 0.033(2) 0.062(4) 0.045(3) 0.005(3) 0.013(2) 0.010(2)
C24 0.033(2) 0.047(3) 0.038(3) 0.008(2) 0.006(2) 0.000(2)
C25 0.053(3) 0.064(4) 0.055(4) 0.024(3) 0.016(3) 0.008(3)
C31 0.0191(18) 0.026(2) 0.028(2) 0.0003(16) -0.0003(15) 0.0040(15)
C32 0.0194(18) 0.029(2) 0.0258(19) -0.0019(17) -0.0009(15) 0.0031(16)
C33 0.026(2) 0.030(2) 0.037(2) 0.0005(18) -0.0029(18) 0.0014(17)
C34 0.026(2) 0.036(2) 0.042(3) -0.004(2) 0.0023(19) -0.0057(18)
C35 0.021(2) 0.055(3) 0.037(2) -0.005(2) 0.0003(18) -0.003(2)
C36 0.023(2) 0.053(3) 0.038(3) 0.010(2) -0.0071(18) 0.003(2)
C37 0.022(2) 0.037(2) 0.038(2) 0.009(2) -0.0012(18) 0.0008(18)
C41 0.0198(18) 0.025(2) 0.033(2) 0.0064(17) 0.0013(16) -0.0010(15)
C42 0.023(2) 0.031(2) 0.045(3) 0.0056(19) -0.0038(18) -0.0027(17)
C43 0.026(2) 0.041(3) 0.043(3) 0.009(2) -0.0062(19) -0.0008(19)
C44 0.032(2) 0.039(3) 0.047(3) 0.015(2) 0.002(2) 0.004(2)
C45 0.035(2) 0.029(2) 0.051(3) 0.008(2) 0.010(2) 0.0034(19)
C46 0.025(2) 0.028(2) 0.043(3) 0.0016(19) 0.0055(18) -0.0002(17)
C51 0.0197(18) 0.029(2) 0.033(2) -0.0039(17) 0.0043(16) -0.0022(15)
C52 0.026(2) 0.033(2) 0.038(2) 0.0044(19) 0.0022(18) -0.0030(17)
C53 0.036(2) 0.046(3) 0.033(2) -0.008(2) 0.006(2) -0.007(2)
C54 0.033(2) 0.035(2) 0.047(3) -0.007(2) 0.010(2) -0.0024(19)
C55 0.029(2) 0.029(2) 0.052(3) -0.001(2) 0.006(2) 0.0038(18)
C56 0.024(2) 0.033(2) 0.032(2) -0.0020(18) 0.0013(17) -0.0002(17)
C61 0.0185(19) 0.025(2) 0.059(3) -0.006(2) -0.0057(19) 0.0026(16)
C62 0.039(3) 0.030(2) 0.043(3) 0.008(2) -0.016(2) -0.012(2)
C63 0.045(3) 0.032(3) 0.071(4) 0.006(3) -0.032(3) -0.008(2)
C64 0.020(2) 0.035(3) 0.121(6) -0.014(3) -0.011(3) -0.001(2)
C65 0.026(3) 0.072(4) 0.132(7) -0.050(5) 0.027(3) -0.017(3)
C66 0.026(2) 0.059(4) 0.091(5) -0.036(3) 0.018(3) -0.014(2)
C71 0.080(5) 0.045(3) 0.061(4) -0.017(3) -0.026(3) 0.017(3)
C81 0.038(3) 0.031(2) 0.065(4) 0.002(2) 0.006(2) -0.003(2)

loop_
_atom_type_symbol
_atom_type_description
_atom_type_scat_dispersion_real
_atom_type_scat_dispersion_imag
_atom_type_scat_source
C C 0.0033 0.0016 'International Tables Vol C Tables 4.2.6.8 and 6.1.1.4'
H H 0 0 'International Tables Vol C Tables 4.2.6.8 and 6.1.1.4'
N N 0.0061 0.0033 'International Tables Vol C Tables 4.2.6.8 and 6.1.1.4'
O O 0.0106 0.006 'International Tables Vol C Tables 4.2.6.8 and 6.1.1.4'
P P 0.1023 0.0942 'International Tables Vol C Tables 4.2.6.8 and 6.1.1.4'
Ru Ru -1.2594 0.8363 'International Tables Vol C Tables 4.2.6.8 and 6.1.1.4'
Cl Cl 0.1484 0.1585 'International Tables Vol C Tables 4.2.6.8 and 6.1.1.4'

loop_
_geom_angle_atom_site_label_1
_geom_angle_atom_site_label_2
_geom_angle_atom_site_label_3
_geom_angle
_geom_angle_site_symmetry_1
_geom_angle_site_symmetry_3
_geom_angle_publ_flag
C3 Ru1 O3 95.78(16) . . ?
C3 Ru1 O1 93.59(16) . . ?
O3 Ru1 O1 169.37(12) . . ?
C3 Ru1 N21 93.14(19) . . ?
O3 Ru1 N21 88.94(13) . . ?
O1 Ru1 N21 85.54(14) . . ?
C3 Ru1 N11 174.56(18) . . ?
O3 Ru1 N11 84.31(12) . . ?
O1 Ru1 N11 85.89(12) . . ?
N21 Ru1 N11 81.41(14) . . ?
C3 Ru1 P1 86.69(16) . . ?
O3 Ru1 P1 95.56(10) . . ?
O1 Ru1 P1 89.97(10) . . ?
N21 Ru1 P1 175.49(10) . . ?
N11 Ru1 P1 98.72(10) . . ?
C41 P1 C51 105.6(2) . . ?
C41 P1 C61 102.5(2) . . ?
C51 P1 C61 101.3(2) . . ?
C41 P1 Ru1 113.71(14) . . ?
C51 P1 Ru1 116.42(14) . . ?
C61 P1 Ru1 115.58(18) . . ?
C2 O1 Ru1 121.7(3) . . ?
N12 C1 N22 110.4(3) . . ?
N12 C1 C2 112.1(4) . . ?
N22 C1 C2 110.7(4) . . ?
N12 C1 H1 107.8 . . ?
N22 C1 H1 107.8 . . ?
C2 C1 H1 107.8 . . ?
O2 C2 O1 125.4(4) . . ?
O2 C2 C1 117.1(4) . . ?
O1 C2 C1 117.5(3) . . ?
C31 O3 Ru1 127.6(3) . . ?
O5 C3 Ru1 177.0(4) . . ?
C12 N11 N12 105.1(3) . . ?
C12 N11 Ru1 138.7(3) . . ?
N12 N11 Ru1 116.1(3) . . ?
C12 C11 H11A 109.5 . . ?
C12 C11 H11B 109.5 . . ?
H11A C11 H11B 109.5 . . ?
C12 C11 H11C 109.5 . . ?
H11A C11 H11C 109.5 . . ?
H11B C11 H11C 109.5 . . ?
C14 N12 N11 112.0(4) . . ?
C14 N12 C1 128.1(4) . . ?
N11 N12 C1 119.2(3) . . ?
N11 C12 C13 110.4(4) . . ?
N11 C12 C11 122.3(4) . . ?
C13 C12 C11 127.2(4) . . ?
C14 C13 C12 106.1(4) . . ?
C14 C13 H13 127 . . ?
C12 C13 H13 127 . . ?
N12 C14 C13 106.4(4) . . ?
N12 C14 C15 122.9(4) . . ?
C13 C14 C15 130.7(4) . . ?
C14 C15 H15A 109.5 . . ?
C14 C15 H15B 109.5 . . ?
H15A C15 H15B 109.5 . . ?
C14 C15 H15C 109.5 . . ?
H15A C15 H15C 109.5 . . ?
H15B C15 H15C 109.5 . . ?
C22 N21 N22 105.2(4) . . ?
C22 N21 Ru1 137.0(3) . . ?
N22 N21 Ru1 117.7(3) . . ?
C22 C21 H21A 109.5 . . ?
C22 C21 H21B 109.5 . . ?
H21A C21 H21B 109.5 . . ?
C22 C21 H21C 109.5 . . ?
H21A C21 H21C 109.5 . . ?
H21B C21 H21C 109.5 . . ?
N21 C22 C23 110.1(4) . . ?
N21 C22 C21 121.2(5) . . ?
C23 C22 C21 128.7(5) . . ?
C24 N22 N21 111.7(4) . . ?
C24 N22 C1 129.9(4) . . ?
N21 N22 C1 118.4(3) . . ?
C24 C23 C22 106.5(4) . . ?
C24 C23 H23 126.7 . . ?
C22 C23 H23 126.7 . . ?
N22 C24 C23 106.4(4) . . ?
N22 C24 C25 123.7(5) . . ?
C23 C24 C25 129.9(5) . . ?
C24 C25 H25A 109.5 . . ?
C24 C25 H25B 109.5 . . ?
H25A C25 H25B 109.5 . . ?
C24 C25 H25C 109.5 . . ?
H25A C25 H25C 109.5 . . ?
H25B C25 H25C 109.5 . . ?
O4 C31 O3 126.9(4) . . ?
O4 C31 C32 120.8(4) . . ?
O3 C31 C32 112.2(3) . . ?
C33 C32 C37 119.9(4) . . ?
C33 C32 C31 120.6(4) . . ?
C37 C32 C31 119.5(4) . . ?
C32 C33 C34 120.5(4) . . ?
C32 C33 H33 119.7 . . ?
C34 C33 H33 119.7 . . ?
C35 C34 C33 119.7(4) . . ?
C35 C34 H34 120.2 . . ?
C33 C34 H34 120.2 . . ?
C34 C35 C36 120.5(4) . . ?
C34 C35 H35 119.7 . . ?
C36 C35 H35 119.7 . . ?
C35 C36 C37 119.9(4) . . ?
C35 C36 H36 120 . . ?
C37 C36 H36 120 . . ?
C32 C37 C36 119.5(4) . . ?
C32 C37 H37 120.3 . . ?
C36 C37 H37 120.3 . . ?
C42 C41 C46 118.6(4) . . ?
C42 C41 P1 121.1(3) . . ?
C46 C41 P1 120.0(3) . . ?
C41 C42 C43 120.4(4) . . ?
C41 C42 H42 119.8 . . ?
C43 C42 H42 119.8 . . ?
C44 C43 C42 120.1(5) . . ?
C44 C43 H43 120 . . ?
C42 C43 H43 120 . . ?
C43 C44 C45 120.3(4) . . ?
C43 C44 H44 119.9 . . ?
C45 C44 H44 119.9 . . ?
C44 C45 C46 119.7(5) . . ?
C44 C45 H45 120.1 . . ?
C46 C45 H45 120.1 . . ?
C45 C46 C41 121.0(4) . . ?
C45 C46 H46 119.5 . . ?
C41 C46 H46 119.5 . . ?
C56 C51 C52 118.8(4) . . ?
C56 C51 P1 117.3(3) . . ?
C52 C51 P1 123.9(3) . . ?
C53 C52 C51 119.9(4) . . ?
C53 C52 H52 120.1 . . ?
C51 C52 H52 120.1 . . ?
C54 C53 C52 120.7(5) . . ?
C54 C53 H53 119.6 . . ?
C52 C53 H53 119.6 . . ?
C55 C54 C53 119.6(5) . . ?
C55 C54 H54 120.2 . . ?
C53 C54 H54 120.2 . . ?
C54 C55 C56 120.0(5) . . ?
C54 C55 H55 120 . . ?
C56 C55 H55 120 . . ?
C51 C56 C55 121.0(4) . . ?
C51 C56 H56 119.5 . . ?
C55 C56 H56 119.5 . . ?
C66 C61 C62 119.5(5) . . ?
C66 C61 P1 118.6(4) . . ?
C62 C61 P1 121.8(4) . . ?
C61 C62 C63 119.6(6) . . ?
C61 C62 H62 120.2 . . ?
C63 C62 H62 120.2 . . ?
C64 C63 C62 120.0(6) . . ?
C64 C63 H63 120 . . ?
C62 C63 H63 120 . . ?
C65 C64 C63 120.1(5) . . ?
C65 C64 H64 120 . . ?
C63 C64 H64 120 . . ?
C64 C65 C66 120.9(7) . . ?
C64 C65 H65 119.5 . . ?
C66 C65 H65 119.5 . . ?
C61 C66 C65 119.9(6) . . ?
C61 C66 H66 120.1 . . ?
C65 C66 H66 120.1 . . ?
Cl3 C71 Cl2 109.9(4) . . ?
Cl3 C71 Cl1 108.8(5) . . ?
Cl2 C71 Cl1 111.2(5) . . ?
Cl3 C71 H71 109 . . ?
Cl2 C71 H71 109 . . ?
Cl1 C71 H71 109 . . ?
Cl5 C81 Cl4 111.7(4) . . ?
Cl5 C81 Cl6 109.3(3) . . ?
Cl4 C81 Cl6 109.5(3) . . ?
Cl5 C81 H81 108.8 . . ?
Cl4 C81 H81 108.8 . . ?
Cl6 C81 H81 108.8 . . ?

loop_
_geom_bond_atom_site_label_1
_geom_bond_atom_site_label_2
_geom_bond_distance
_geom_bond_site_symmetry_2
_geom_bond_publ_flag
Ru1 C3 1.870(5) . ?
Ru1 O3 2.059(3) . ?
Ru1 O1 2.115(3) . ?
Ru1 N21 2.148(4) . ?
Ru1 N11 2.183(3) . ?
Ru1 P1 2.3293(17) . ?
P1 C41 1.831(4) . ?
P1 C51 1.845(4) . ?
P1 C61 1.852(5) . ?
O1 C2 1.273(5) . ?
C1 N12 1.447(6) . ?
C1 N22 1.469(6) . ?
C1 C2 1.552(6) . ?
C1 H1 1 . ?
Cl1 C71 1.762(10) . ?
O2 C2 1.233(5) . ?
Cl2 C71 1.730(7) . ?
O3 C31 1.297(5) . ?
Cl3 C71 1.708(7) . ?
C3 O5 1.145(6) . ?
O4 C31 1.231(5) . ?
Cl4 C81 1.754(6) . ?
Cl5 C81 1.751(6) . ?
Cl6 C81 1.777(6) . ?
N11 C12 1.338(5) . ?
N11 N12 1.378(5) . ?
C11 C12 1.496(6) . ?
C11 H11A 0.98 . ?
C11 H11B 0.98 . ?
C11 H11C 0.98 . ?
N12 C14 1.359(5) . ?
C12 C13 1.420(6) . ?
C13 C14 1.378(7) . ?
C13 H13 0.95 . ?
C14 C15 1.497(6) . ?
C15 H15A 0.98 . ?
C15 H15B 0.98 . ?
C15 H15C 0.98 . ?
N21 C22 1.345(6) . ?
N21 N22 1.373(5) . ?
C21 C22 1.507(7) . ?
C21 H21A 0.98 . ?
C21 H21B 0.98 . ?
C21 H21C 0.98 . ?
C22 C23 1.405(7) . ?
N22 C24 1.358(6) . ?
C23 C24 1.376(7) . ?
C23 H23 0.95 . ?
C24 C25 1.501(7) . ?
C25 H25A 0.98 . ?
C25 H25B 0.98 . ?
C25 H25C 0.98 . ?
C31 C32 1.518(6) . ?
C32 C33 1.392(6) . ?
C32 C37 1.399(6) . ?
C33 C34 1.393(6) . ?
C33 H33 0.95 . ?
C34 C35 1.388(7) . ?
C34 H34 0.95 . ?
C35 C36 1.390(7) . ?
C35 H35 0.95 . ?
C36 C37 1.405(6) . ?
C36 H36 0.95 . ?
C37 H37 0.95 . ?
C41 C42 1.393(6) . ?
C41 C46 1.405(6) . ?
C42 C43 1.402(6) . ?
C42 H42 0.95 . ?
C43 C44 1.386(7) . ?
C43 H43 0.95 . ?
C44 C45 1.387(7) . ?
C44 H44 0.95 . ?
C45 C46 1.392(7) . ?
C45 H45 0.95 . ?
C46 H46 0.95 . ?
C51 C56 1.392(6) . ?
C51 C52 1.405(6) . ?
C52 C53 1.397(7) . ?
C52 H52 0.95 . ?
C53 C54 1.390(7) . ?
C53 H53 0.95 . ?
C54 C55 1.389(7) . ?
C54 H54 0.95 . ?
C55 C56 1.398(6) . ?
C55 H55 0.95 . ?
C56 H56 0.95 . ?
C61 C66 1.387(8) . ?
C61 C62 1.391(7) . ?
C62 C63 1.417(7) . ?
C62 H62 0.95 . ?
C63 C64 1.383(10) . ?
C63 H63 0.95 . ?
C64 C65 1.359(11) . ?
C64 H64 0.95 . ?
C65 C66 1.404(7) . ?
C65 H65 0.95 . ?
C66 H66 0.95 . ?
C71 H71 1 . ?
C81 H81 1 . ?
